data_2021261
loop_
_publ_author_name
'Derakhshanrad, Shadi'
'Mirzaei, Masoud'
'Najafi, Atefeh'
'Ritchie, Chris'
'Bauz\'a, Antonio'
'Frontera, Antonio'
'Mague, Joel T.'

_publ_section_title
;
 Surface-grafted lanthanoid complexes of the tungstosilicate polyanion
 [SiW~12~O~40~]^4{-^}: a synthetic, structural and computational
 investigation
;
_journal_coeditor_code JR3020
_journal_issue 11
_journal_name_full 'Acta Crystallographica Section C'
_journal_page_first
;
;
_journal_paper_doi 10.1107/S2053229618009580
_journal_volume 74
_journal_year 2018
_chemical_absolute_configuration syn
_chemical_formula_iupac '[Dy Na (C14 H6 N2 O4)3 (H2 O)9 (Si W12 O40)], 12H2 O'
_chemical_formula_moiety 'C42 H18 Dy3 N6 Na1 O61.5 Si1 W12, 12(O)'
_chemical_formula_sum 'C42 H18 Dy3 N6 Na O73.5 Si W12'
_chemical_formula_weight 4527.40
_chemical_name_systematic
;
Sodium tris[triaqua(\m-1,10-phenanthroline-2,9-dicarboxylato)dysprosium(III)]
silicododecatungstate dodecahydrate
;
_space_group_crystal_system trigonal
_space_group_IT_number 146
_space_group_name_Hall 'R 3'
_space_group_name_H-M_alt 'R 3'
_symmetry_space_group_name_Hall 'R 3'
_symmetry_space_group_name_H-M 'R 3 :H'
_atom_sites_solution_hydrogens geom
_atom_sites_solution_primary dual
_audit_creation_method SHELXL-2014/7
_cell_angle_alpha 90
_cell_angle_beta 90
_cell_angle_gamma 120
_cell_formula_units_Z 3
_cell_length_a 20.3334(3)
_cell_length_b 20.3334(3)
_cell_length_c 18.7836(3)
_cell_measurement_reflns_used 11603
_cell_measurement_temperature 130.00(10)
_cell_measurement_theta_max 76.7970
_cell_measurement_theta_min 4.3290
_cell_volume 6725.58(18)
_computing_cell_refinement
;
CrysAlis PRO (Rigaku OD, 2015)
;
_computing_data_collection
;
CrysAlis PRO (Rigaku OD, 2015)
;
_computing_data_reduction
;
CrysAlis PRO (Rigaku OD, 2015)
;
_computing_molecular_graphics
;
OLEX2 (Dolomanov <i>et al.</i>,  2009)
;
_computing_publication_material
;
OLEX2 (Dolomanov <i>et al.</i>,  2009)
;
_computing_structure_refinement
;
SHELXL2014 (Sheldrick, 2015b)
;
_computing_structure_solution
;
SHELXT (Sheldrick, 2015a)
;
_diffrn_ambient_temperature 130.00(10)
_diffrn_detector 'CCD plate'
_diffrn_detector_area_resol_mean 10.2273
_diffrn_measured_fraction_theta_full 1.000
_diffrn_measured_fraction_theta_max 0.997
_diffrn_measurement_device 'four-circle diffractometer'
_diffrn_measurement_device_type 'SuperNova, Dual, Cu at zero, Atlas'
_diffrn_measurement_method '\w scans'
_diffrn_radiation_monochromator mirror
_diffrn_radiation_probe x-ray
_diffrn_radiation_type CuK\a
_diffrn_radiation_wavelength 1.54184
_diffrn_reflns_av_R_equivalents 0.0299
_diffrn_reflns_av_unetI/netI 0.0300
_diffrn_reflns_limit_h_max 25
_diffrn_reflns_limit_h_min -25
_diffrn_reflns_limit_k_max 22
_diffrn_reflns_limit_k_min -25
_diffrn_reflns_limit_l_max 23
_diffrn_reflns_limit_l_min -17
_diffrn_reflns_number 16672
_diffrn_reflns_theta_full 67.684
_diffrn_reflns_theta_max 77.058
_diffrn_reflns_theta_min 3.440
_diffrn_source 'micro-focus sealed X-ray tube'
_exptl_absorpt_coefficient_mu 41.928
_exptl_absorpt_correction_T_max 0.369
_exptl_absorpt_correction_T_min 0.097
_exptl_absorpt_correction_type gaussian
_exptl_absorpt_process_details
;
(CrysAlis PRO; Rigaku OD, 2015)
;
_exptl_crystal_colour yellow
_exptl_crystal_density_diffrn 3.353
_exptl_crystal_description block
_exptl_crystal_F_000 6033
_exptl_crystal_size_max 0.066
_exptl_crystal_size_mid 0.047
_exptl_crystal_size_min 0.031
_refine_diff_density_max 1.533
_refine_diff_density_min -1.890
_refine_ls_abs_structure_details
;
Classical Flack method preferred over Parsons because s.u. lower
;
_refine_ls_abs_structure_Flack 0.013(7)
_refine_ls_extinction_coef 0.000018(3)
_refine_ls_extinction_expression Fc^*^=kFc[1+0.001xFc^2^\l^3^/sin(2\q)]^-1/4^
_refine_ls_extinction_method
;
SHELXL2014 (Sheldrick, 2015b)
;
_refine_ls_goodness_of_fit_ref 1.022
_refine_ls_hydrogen_treatment constr
_refine_ls_matrix_type full
_refine_ls_number_parameters 426
_refine_ls_number_reflns 5475
_refine_ls_number_restraints 1
_refine_ls_restrained_S_all 1.022
_refine_ls_R_factor_all 0.0356
_refine_ls_R_factor_gt 0.0355
_refine_ls_shift/su_max 0.001
_refine_ls_shift/su_mean 0.000
_refine_ls_structure_factor_coef Fsqd
_refine_ls_weighting_details 'w=1/[\s^2^(Fo^2^)+(0.0696P)^2^+182.8632P] where P=(Fo^2^+2Fc^2^)/3'
_refine_ls_weighting_scheme calc
_refine_ls_wR_factor_gt 0.0975
_refine_ls_wR_factor_ref 0.0976
_reflns_number_gt 5450
_reflns_number_total 5475
_reflns_threshold_expression 'I > 2\s(I)'
_cod_data_source_file jr3020sup1.cif
_cod_data_source_block d23_4
_cod_original_cell_volume 6725.60(19)
_cod_original_formula_sum 'C42 H18 Dy3 N6 Na O73.50 Si W12'
_cod_database_code 2021261
_shelx_space_group_comment
;
The symmetry employed for this shelxl refinement is uniquely defined
by the following loop, which should always be used as a source of
symmetry information in preference to the above space-group names.
They are only intended as comments.
;
_shelx_estimated_absorpt_t_min 0.168
_shelx_estimated_absorpt_t_max 0.356

loop_
_space_group_symop_operation_xyz
'x, y, z'
'-y, x-y, z'
'-x+y, -x, z'
'x+2/3, y+1/3, z+1/3'
'-y+2/3, x-y+1/3, z+1/3'
'-x+y+2/3, -x+1/3, z+1/3'
'x+1/3, y+2/3, z+2/3'
'-y+1/3, x-y+2/3, z+2/3'
'-x+y+1/3, -x+2/3, z+2/3'

loop_
_atom_site_type_symbol
_atom_site_label
_atom_site_fract_x
_atom_site_fract_y
_atom_site_fract_z
_atom_site_U_iso_or_equiv
_atom_site_adp_type
_atom_site_calc_flag
_atom_site_occupancy
W W4 0.44911(3) 0.69357(3) 0.56892(4) 0.01497(17) Uani d 1
W W1 0.41288(4) 0.77239(4) 0.87226(4) 0.01785(18) Uani d 1
W W2 0.52603(4) 0.80714(4) 0.70932(4) 0.01734(18) Uani d 1
W W3 0.48229(4) 0.62447(4) 0.71593(4) 0.02049(19) Uani d 1
Dy Dy1 0.51195(5) 0.65952(5) 0.37516(5) 0.0164(2) Uani d 1
Si Si1 0.3333 0.6667 0.7162(4) 0.0118(11) Uani d 1
Na Na1 0.3333 0.6667 0.2727(9) 0.043(3) Uani d 1
O O3 0.4885(6) 0.7885(6) 0.8053(6) 0.017(2) Uani d 1
O O8 0.5293(6) 0.7869(5) 0.6112(6) 0.0158(19) Uani d 1
O O12 0.4913(6) 0.6406(6) 0.6149(6) 0.016(2) Uani d 1
O O11 0.4427(5) 0.6170(6) 0.8083(6) 0.017(2) Uani d 1
O O6 0.6133(6) 0.8872(6) 0.7191(7) 0.021(2) Uani d 1
O O7 0.5555(5) 0.7296(6) 0.7265(6) 0.017(2) Uani d 1
O O2 0.4173(6) 0.6883(6) 0.9140(6) 0.017(2) Uani d 1
O O1 0.4622(7) 0.8404(7) 0.9358(6) 0.024(2) Uani d 1
O O15 0.2638(6) 0.4988(7) 0.3514(7) 0.024(2) Uani d 1
O O10 0.5381(6) 0.5854(6) 0.7255(6) 0.020(2) Uani d 1
C C10 0.5397(10) 0.5640(10) 0.5073(9) 0.024(3) Uani d 1
O O13 0.4852(6) 0.7001(6) 0.4845(6) 0.018(2) Uani d 1
O O17 0.6409(6) 0.7464(6) 0.3883(8) 0.030(3) Uani d 1
O O20 0.5127(8) 0.6757(8) 0.2497(7) 0.033(3) Uani d 1
C C9 0.5742(12) 0.5423(11) 0.5605(11) 0.031(4) Uani d 1
O O21 0.3066(8) 0.5641(8) 0.1948(9) 0.038(3) Uani d 1
O O16 0.3803(6) 0.5977(7) 0.3480(7) 0.022(2) Uani d 1
N N1 0.4311(7) 0.5416(7) 0.4422(7) 0.017(2) Uani d 1
O O9 0.4179(5) 0.6902(5) 0.6868(5) 0.0102(17) Uani d 1
C C1 0.3314(8) 0.5341(8) 0.3712(8) 0.017(3) Uani d 1
C C4 0.3389(10) 0.4085(9) 0.5160(10) 0.026(3) Uani d 1
H H4 0.3069 0.3627 0.5409 0.031 Uiso calc 1
C C6 0.4613(9) 0.5179(8) 0.4940(9) 0.018(3) Uani d 1
C C2 0.3576(8) 0.5003(9) 0.4272(9) 0.019(3) Uani d 1
C C8 0.5273(12) 0.4744(12) 0.5997(11) 0.033(4) Uani d 1
H H8 0.5501 0.4596 0.6357 0.040 Uiso calc 1
O O18 0.7546(9) 0.7895(10) 0.4416(16) 0.081(8) Uani d 1
C C12 0.6903(10) 0.6552(12) 0.5338(11) 0.034(4) Uani d 1
H H12 0.7430 0.6887 0.5413 0.041 Uiso calc 1
C C13 0.6505(9) 0.6725(9) 0.4802(11) 0.027(4) Uani d 1
C C3 0.3093(10) 0.4326(10) 0.4634(11) 0.029(4) Uani d 1
H H3 0.2570 0.4039 0.4516 0.035 Uiso calc 1
N N2 0.5771(7) 0.6266(7) 0.4684(8) 0.020(3) Uani d 1
C C5 0.4156(11) 0.4509(10) 0.5333(12) 0.030(4) Uani d 1
C C11 0.6533(12) 0.5922(13) 0.5729(11) 0.036(5) Uani d 1
H H11 0.6792 0.5807 0.6085 0.043 Uiso calc 1
C C7 0.4529(13) 0.4307(11) 0.5880(11) 0.035(4) Uani d 1
H H7 0.4241 0.3862 0.6157 0.041 Uiso calc 1
C C14 0.6855(10) 0.7409(10) 0.4339(14) 0.038(5) Uani d 1
O O4 0.3333 0.6667 0.8022(9) 0.011(3) Uani d 1
O O14 0.3542(5) 0.6058(6) 0.5595(6) 0.017(2) Uani d 1
O O5 0.4639(6) 0.8485(6) 0.6953(6) 0.016(2) Uani d 1
O O19 0.5444(8) 0.5750(7) 0.3202(8) 0.033(3) Uani d 1
O O25 0.9043(12) 0.8861(17) 0.3944(13) 0.097(10) Uani d 1
O O23 0.440(2) 0.5157(19) 0.207(2) 0.135(15) Uani d 1
O O26 0.7339(19) 0.992(3) 0.622(2) 0.066(11) Uani d 0.5
O O28 0.525(2) 1.000(2) 0.950(2) 0.058(9) Uiso d 0.5
O O27 0.578(2) 1.010(2) 0.775(2) 0.061(9) Uiso d 0.5
O O22 0.3333 0.6667 0.126(3) 0.050(13) Uiso d 0.5
O O24 0.362(3) 0.473(3) 0.083(2) 0.087(16) Uani d 0.5

loop_
_atom_site_aniso_label
_atom_site_aniso_U_11
_atom_site_aniso_U_22
_atom_site_aniso_U_33
_atom_site_aniso_U_12
_atom_site_aniso_U_13
_atom_site_aniso_U_23
W4 0.0123(3) 0.0143(3) 0.0178(4) 0.0062(2) 0.0011(2) -0.0014(2)
W1 0.0173(3) 0.0159(3) 0.0187(4) 0.0071(2) -0.0012(2) -0.0036(2)
W2 0.0118(3) 0.0150(3) 0.0229(4) 0.0049(2) -0.0009(2) -0.0024(2)
W3 0.0175(3) 0.0197(3) 0.0263(4) 0.0108(3) -0.0022(3) -0.0013(3)
Dy1 0.0146(4) 0.0155(4) 0.0208(5) 0.0089(3) 0.0030(3) 0.0004(3)
Si1 0.0097(15) 0.0097(15) 0.016(3) 0.0048(8) 0.000 0.000
Na1 0.040(5) 0.040(5) 0.050(9) 0.020(2) 0.000 0.000
O3 0.017(5) 0.019(5) 0.014(5) 0.008(4) -0.002(4) 0.001(4)
O8 0.016(5) 0.010(4) 0.019(5) 0.005(4) -0.001(4) 0.002(4)
O12 0.016(5) 0.018(5) 0.019(6) 0.012(4) -0.005(4) -0.005(4)
O11 0.011(4) 0.018(5) 0.016(5) 0.004(4) 0.001(4) 0.003(4)
O6 0.009(4) 0.019(5) 0.032(6) 0.005(4) 0.002(4) -0.001(4)
O7 0.011(4) 0.013(5) 0.020(5) 0.001(4) -0.002(4) -0.001(4)
O2 0.015(4) 0.017(5) 0.019(6) 0.008(4) 0.002(4) 0.003(4)
O1 0.029(6) 0.025(6) 0.017(6) 0.013(5) 0.000(4) -0.003(4)
O15 0.014(5) 0.031(6) 0.027(6) 0.011(4) -0.001(4) -0.008(5)
O10 0.017(5) 0.025(5) 0.019(5) 0.012(4) -0.001(4) -0.003(4)
C10 0.028(8) 0.033(8) 0.018(8) 0.021(7) -0.006(6) -0.013(6)
O13 0.015(5) 0.019(5) 0.019(6) 0.008(4) -0.003(4) -0.003(4)
O17 0.015(5) 0.020(6) 0.051(8) 0.005(4) 0.005(5) 0.002(5)
O20 0.042(7) 0.048(8) 0.021(7) 0.031(7) 0.005(5) 0.004(5)
C9 0.044(11) 0.032(9) 0.026(9) 0.026(8) 0.002(8) 0.001(7)
O21 0.034(7) 0.035(7) 0.046(9) 0.017(6) 0.010(6) 0.004(6)
O16 0.013(5) 0.027(6) 0.026(6) 0.010(4) -0.005(4) -0.002(5)
N1 0.020(6) 0.016(5) 0.019(6) 0.013(5) 0.001(5) -0.007(5)
O9 0.012(4) 0.007(4) 0.011(5) 0.004(3) -0.003(3) -0.002(3)
C1 0.020(7) 0.021(7) 0.013(7) 0.014(6) -0.002(5) -0.003(5)
C4 0.027(8) 0.015(7) 0.030(9) 0.007(6) 0.008(7) 0.007(6)
C6 0.021(7) 0.019(7) 0.019(8) 0.014(6) 0.003(6) -0.005(5)
C2 0.018(7) 0.022(7) 0.017(8) 0.010(6) 0.008(5) -0.003(6)
C8 0.048(11) 0.046(11) 0.027(9) 0.040(10) 0.006(8) 0.014(8)
O18 0.018(7) 0.035(9) 0.17(3) -0.001(6) -0.006(10) 0.017(12)
C12 0.023(8) 0.044(11) 0.033(11) 0.015(8) -0.017(7) -0.013(8)
C13 0.015(7) 0.018(7) 0.045(11) 0.006(6) -0.007(7) -0.010(7)
C3 0.028(8) 0.020(7) 0.039(11) 0.011(7) 0.001(7) 0.000(7)
N2 0.019(6) 0.024(6) 0.025(7) 0.016(5) 0.001(5) -0.006(5)
C5 0.033(9) 0.019(7) 0.044(11) 0.017(7) 0.004(8) 0.000(7)
C11 0.038(10) 0.053(12) 0.032(10) 0.033(9) -0.016(8) -0.017(9)
C7 0.054(12) 0.026(8) 0.028(10) 0.024(9) 0.000(8) 0.005(7)
C14 0.019(8) 0.018(8) 0.076(16) 0.009(7) -0.011(8) -0.008(8)
O4 0.011(4) 0.011(4) 0.011(8) 0.005(2) 0.000 0.000
O14 0.013(4) 0.016(5) 0.021(6) 0.007(4) -0.005(4) -0.003(4)
O5 0.017(5) 0.015(5) 0.016(5) 0.009(4) 0.003(4) -0.003(4)
O19 0.053(8) 0.025(6) 0.036(8) 0.030(6) 0.018(6) 0.010(5)
O25 0.045(11) 0.14(2) 0.048(14) 0.000(12) -0.003(9) 0.015(13)
O23 0.18(4) 0.11(2) 0.16(4) 0.11(3) -0.08(3) -0.07(2)
O26 0.030(16) 0.09(3) 0.06(2) 0.016(17) -0.015(15) -0.02(2)
O24 0.11(4) 0.11(4) 0.04(2) 0.06(3) 0.00(2) 0.04(2)

loop_
_atom_type_symbol
_atom_type_description
_atom_type_scat_dispersion_real
_atom_type_scat_dispersion_imag
_atom_type_scat_source
C C 0.0181 0.0091 'International Tables Vol C Tables 4.2.6.8 and 6.1.1.4'
H H 0.0000 0.0000 'International Tables Vol C Tables 4.2.6.8 and 6.1.1.4'
Dy Dy -9.8046 9.8477 'International Tables Vol C Tables 4.2.6.8 and 6.1.1.4'
N N 0.0311 0.0180 'International Tables Vol C Tables 4.2.6.8 and 6.1.1.4'
Na Na 0.1353 0.1239 'International Tables Vol C Tables 4.2.6.8 and 6.1.1.4'
O O 0.0492 0.0322 'International Tables Vol C Tables 4.2.6.8 and 6.1.1.4'
Si Si 0.2541 0.3302 'International Tables Vol C Tables 4.2.6.8 and 6.1.1.4'
W W -5.4734 5.5774 'International Tables Vol C Tables 4.2.6.8 and 6.1.1.4'

loop_
_exptl_crystal_face_index_h
_exptl_crystal_face_index_k
_exptl_crystal_face_index_l
_exptl_crystal_face_perp_dist
5 -11 6 0.0256
-4 8 -9 0.0210
-11 1 -5 0.0305
1 -8 9 0.0178
5 -7 -10 0.0108
-5 12 -6 0.0204
-4 5 11 0.0181
11 -1 5 0.0219

loop_
_geom_angle_atom_site_label_1
_geom_angle_atom_site_label_2
_geom_angle_atom_site_label_3
_geom_angle_site_symmetry_1
_geom_angle_site_symmetry_3
_geom_angle
O8 W4 O9 . . 73.7(4)
O12 W4 O8 . . 88.4(4)
O12 W4 O9 . . 74.9(4)
O12 W4 O14 . 2_665 157.7(5)
O13 W4 O8 . . 100.6(5)
O13 W4 O12 . . 99.6(5)
O13 W4 O9 . . 172.0(4)
O13 W4 O14 . 2_665 102.6(5)
O13 W4 O14 . . 100.6(5)
O14 W4 O8 . . 158.4(5)
O14 W4 O8 2_665 . 85.4(4)
O14 W4 O12 . . 92.6(5)
O14 W4 O9 2_665 . 82.8(4)
O14 W4 O9 . . 85.7(4)
O14 W4 O14 . 2_665 85.6(6)
O3 W1 O11 . 2_665 86.9(5)
O3 W1 O2 . 2_665 158.6(4)
O3 W1 O2 . . 91.7(4)
O3 W1 O4 . . 85.1(4)
O11 W1 O2 2_665 2_665 86.9(4)
O11 W1 O2 2_665 . 158.5(5)
O11 W1 O4 2_665 . 84.1(4)
O2 W1 O2 . 2_665 86.7(6)
O2 W1 O4 . . 74.4(4)
O2 W1 O4 2_665 . 73.9(4)
O1 W1 O3 . . 103.1(5)
O1 W1 O11 . 2_665 101.7(5)
O1 W1 O2 . . 99.5(5)
O1 W1 O2 . 2_665 98.2(5)
O1 W1 O4 . . 170.1(5)
O3 W2 O7 . . 86.4(5)
O3 W2 O9 . . 83.7(4)
O8 W2 O3 . . 157.4(4)
O8 W2 O7 . . 85.9(4)
O8 W2 O9 . . 73.8(4)
O6 W2 O3 . . 101.9(5)
O6 W2 O8 . . 100.3(5)
O6 W2 O7 . . 99.0(5)
O6 W2 O9 . . 170.9(4)
O6 W2 O5 . . 101.6(5)
O7 W2 O9 . . 73.9(4)
O5 W2 O3 . . 86.0(5)
O5 W2 O8 . . 93.8(4)
O5 W2 O7 . . 159.1(4)
O5 W2 O9 . . 85.9(4)
O12 W3 O9 . . 72.9(4)
O12 W3 O5 . 3_565 85.8(5)
O11 W3 O12 . . 157.5(4)
O11 W3 O7 . . 93.3(5)
O11 W3 O9 . . 85.6(4)
O11 W3 O5 . 3_565 84.9(4)
O7 W3 O12 . . 87.5(5)
O7 W3 O9 . . 74.5(4)
O7 W3 O5 . 3_565 157.4(4)
O10 W3 O12 . . 99.0(5)
O10 W3 O11 . . 103.0(5)
O10 W3 O7 . . 100.6(5)
O10 W3 O9 . . 170.5(5)
O10 W3 O5 . 3_565 101.7(5)
O5 W3 O9 3_565 . 82.9(4)
O15 Dy1 O13 2_665 . 72.5(4)
O15 Dy1 O17 2_665 . 84.8(4)
O15 Dy1 O20 2_665 . 71.1(5)
O15 Dy1 O16 2_665 . 81.1(4)
O15 Dy1 N1 2_665 . 132.5(4)
O15 Dy1 N2 2_665 . 134.4(4)
O15 Dy1 O19 2_665 . 141.5(4)
O13 Dy1 O20 . . 142.7(4)
O13 Dy1 N1 . . 74.9(4)
O13 Dy1 N2 . . 74.3(4)
O17 Dy1 O13 . . 90.6(4)
O17 Dy1 O20 . . 94.2(5)
O17 Dy1 O16 . . 165.4(4)
O17 Dy1 N1 . . 129.3(5)
O17 Dy1 N2 . . 65.1(5)
O17 Dy1 O19 . . 88.9(5)
O20 Dy1 N1 . . 126.5(5)
O20 Dy1 N2 . . 140.3(4)
O16 Dy1 O13 . . 88.6(4)
O16 Dy1 O20 . . 77.8(4)
O16 Dy1 N1 . . 64.4(4)
O16 Dy1 N2 . . 128.4(4)
N1 Dy1 N2 . . 64.1(4)
O19 Dy1 O13 . . 145.6(4)
O19 Dy1 O20 . . 71.5(5)
O19 Dy1 O16 . . 99.9(5)
O19 Dy1 N1 . . 79.0(4)
O19 Dy1 N2 . . 74.4(5)
O9 Si1 O9 2_665 3_565 109.2(4)
O9 Si1 O9 2_665 . 109.2(4)
O9 Si1 O9 3_565 . 109.2(4)
O4 Si1 O9 . 3_565 109.8(4)
O4 Si1 O9 . . 109.8(4)
O4 Si1 O9 . 2_665 109.8(4)
O21 Na1 O21 3_565 2_665 86.1(7)
O21 Na1 O21 3_565 . 86.1(7)
O21 Na1 O21 2_665 . 86.1(7)
O21 Na1 O16 . 3_565 104.8(4)
O21 Na1 O16 . 2_665 162.2(4)
O21 Na1 O16 . . 80.8(5)
O21 Na1 O16 2_665 3_565 162.2(4)
O21 Na1 O16 2_665 . 104.8(4)
O21 Na1 O16 2_665 2_665 80.8(5)
O21 Na1 O16 3_565 . 162.2(4)
O21 Na1 O16 3_565 2_665 104.8(4)
O21 Na1 O16 3_565 3_565 80.8(5)
O21 Na1 O22 . . 52.0(5)
O21 Na1 O22 2_665 . 52.0(5)
O21 Na1 O22 3_565 . 52.0(5)
O16 Na1 O16 2_665 . 91.0(6)
O16 Na1 O16 3_565 . 91.0(6)
O16 Na1 O16 3_565 2_665 91.0(6)
O16 Na1 O22 3_565 . 124.5(4)
O16 Na1 O22 2_665 . 124.5(4)
O16 Na1 O22 . . 124.5(4)
W1 O3 W2 . . 150.5(6)
W2 O8 W4 . . 120.3(5)
W4 O12 W3 . . 121.2(5)
W3 O11 W1 . 3_565 151.5(6)
W3 O7 W2 . . 120.0(5)
W1 O2 W1 . 3_565 120.1(6)
C1 O15 Dy1 . 3_565 141.1(10)
C6 C10 C9 . . 119.4(17)
N2 C10 C9 . . 123.5(16)
N2 C10 C6 . . 117.1(15)
W4 O13 Dy1 . . 158.6(6)
C14 O17 Dy1 . . 125.2(11)
C10 C9 C8 . . 118.1(18)
C10 C9 C11 . . 116.9(18)
C11 C9 C8 . . 125.0(19)
Dy1 O16 Na1 . . 118.1(5)
C1 O16 Dy1 . . 125.2(10)
C1 O16 Na1 . . 116.6(9)
C6 N1 Dy1 . . 120.7(10)
C2 N1 Dy1 . . 119.8(11)
C2 N1 C6 . . 119.5(13)
W4 O9 W2 . . 92.2(3)
W4 O9 W3 . . 91.0(3)
W2 O9 W3 . . 91.6(3)
Si1 O9 W4 . . 124.8(6)
Si1 O9 W2 . . 123.7(5)
Si1 O9 W3 . . 123.9(5)
O15 C1 O16 . . 124.7(14)
O15 C1 C2 . . 119.4(14)
O16 C1 C2 . . 116.0(13)
C3 C4 C5 . . 120.2(16)
C10 C6 C5 . . 121.8(16)
N1 C6 C10 . . 116.8(15)
N1 C6 C5 . . 121.3(15)
N1 C2 C1 . . 114.1(14)
N1 C2 C3 . . 122.0(16)
C3 C2 C1 . . 123.9(15)
C7 C8 C9 . . 123.0(17)
C11 C12 C13 . . 120.2(16)
C12 C13 C14 . . 124.9(15)
N2 C13 C12 . . 121.1(17)
N2 C13 C14 . . 114.0(16)
C4 C3 C2 . . 119.0(16)
C10 N2 Dy1 . . 121.3(10)
C13 N2 Dy1 . . 119.5(12)
C13 N2 C10 . . 119.2(15)
C4 C5 C6 . . 117.9(17)
C4 C5 C7 . . 124.8(17)
C6 C5 C7 . . 117.3(17)
C12 C11 C9 . . 119.1(18)
C8 C7 C5 . . 120.3(18)
O17 C14 C13 . . 116.1(15)
O18 C14 O17 . . 124(2)
O18 C14 C13 . . 120(2)
W1 O4 W1 2_665 3_565 91.6(5)
W1 O4 W1 . 3_565 91.6(5)
W1 O4 W1 2_665 . 91.6(5)
Si1 O4 W1 . 2_665 124.2(3)
Si1 O4 W1 . . 124.2(3)
Si1 O4 W1 . 3_565 124.2(3)
W4 O14 W4 . 3_565 151.9(6)
W2 O5 W3 . 2_665 153.0(6)

loop_
_geom_bond_atom_site_label_1
_geom_bond_atom_site_label_2
_geom_bond_site_symmetry_2
_geom_bond_distance
W4 O8 . 1.949(10)
W4 O12 . 1.888(10)
W4 O13 . 1.725(11)
W4 O9 . 2.296(10)
W4 O14 2_665 1.940(10)
W4 O14 . 1.870(10)
W1 O3 . 1.884(11)
W1 O11 2_665 1.909(10)
W1 O2 2_665 1.952(10)
W1 O2 . 1.924(10)
W1 O1 . 1.719(11)
W1 O4 . 2.343(10)
W2 O3 . 1.921(11)
W2 O8 . 1.896(11)
W2 O6 . 1.716(10)
W2 O7 . 1.974(11)
W2 O9 . 2.332(9)
W2 O5 . 1.853(10)
W3 O12 . 1.919(11)
W3 O11 . 1.886(11)
W3 O7 . 1.908(10)
W3 O10 . 1.689(11)
W3 O9 . 2.356(9)
W3 O5 3_565 1.938(10)
Dy1 O15 2_665 2.306(10)
Dy1 O13 . 2.375(11)
Dy1 O17 . 2.329(11)
Dy1 O20 . 2.379(13)
Dy1 O16 . 2.374(11)
Dy1 N1 . 2.469(13)
Dy1 N2 . 2.482(14)
Dy1 O19 . 2.364(12)
Si1 O9 . 1.633(10)
Si1 O9 3_565 1.633(10)
Si1 O9 2_665 1.633(10)
Si1 O4 . 1.615(19)
Na1 O21 3_565 2.378(18)
Na1 O21 2_665 2.378(18)
Na1 O21 . 2.378(18)
Na1 O16 2_665 2.494(15)
Na1 O16 . 2.494(15)
Na1 O16 3_565 2.494(15)
Na1 O22 . 2.76(7)
O11 W1 3_565 1.909(10)
O2 W1 3_565 1.952(10)
O15 Dy1 3_565 2.306(10)
O15 C1 . 1.247(19)
C10 C9 . 1.41(3)
C10 C6 . 1.41(2)
C10 N2 . 1.33(2)
O17 C14 . 1.29(2)
C9 C8 . 1.43(3)
C9 C11 . 1.43(3)
O16 C1 . 1.25(2)
N1 C6 . 1.36(2)
N1 C2 . 1.33(2)
C1 C2 . 1.49(2)
C4 C3 . 1.37(3)
C4 C5 . 1.39(3)
C6 C5 . 1.41(2)
C2 C3 . 1.40(2)
C8 C7 . 1.34(3)
O18 C14 . 1.26(2)
C12 C13 . 1.44(3)
C12 C11 . 1.34(3)
C13 N2 . 1.32(2)
C13 C14 . 1.48(3)
C5 C7 . 1.45(3)
O4 W1 2_665 2.343(10)
O4 W1 3_565 2.343(10)
O14 W4 3_565 1.940(10)
O5 W3 2_665 1.938(10)

loop_
_geom_torsion_atom_site_label_1
_geom_torsion_atom_site_label_2
_geom_torsion_atom_site_label_3
_geom_torsion_atom_site_label_4
_geom_torsion_site_symmetry_1
_geom_torsion_site_symmetry_4
_geom_torsion
Dy1 O15 C1 O16 3_565 . -87(2)
Dy1 O15 C1 C2 3_565 . 92.5(19)
Dy1 O17 C14 O18 . . -178(2)
Dy1 O17 C14 C13 . . 1(2)
Dy1 O16 C1 O15 . . -172.7(11)
Dy1 O16 C1 C2 . . 8.1(18)
Dy1 N1 C6 C10 . . 0.5(17)
Dy1 N1 C6 C5 . . 179.4(12)
Dy1 N1 C2 C1 . . -2.9(16)
Dy1 N1 C2 C3 . . 179.6(12)
Na1 O16 C1 O15 . . 11(2)
Na1 O16 C1 C2 . . -168.5(10)
O3 W2 O8 W4 . . 3.7(15)
O3 W2 O5 W3 . 2_665 -27.3(13)
O8 W4 O12 W3 . . 72.3(6)
O8 W4 O13 Dy1 . . 145.2(15)
O8 W4 O14 W4 . 3_565 39(2)
O8 W2 O5 W3 . 2_665 130.1(13)
O12 W4 O13 Dy1 . . 55.1(16)
O12 W4 O14 W4 . 3_565 131.1(14)
O12 W3 O11 W1 . 3_565 40(2)
O11 W1 O3 W2 2_665 . -24.7(12)
O6 W2 O8 W4 . . 172.6(6)
O6 W2 O5 W3 . 2_665 -128.6(13)
O7 W2 O8 W4 . . 74.2(6)
O7 W2 O5 W3 . 2_665 42(2)
O7 W3 O11 W1 . 3_565 130.9(13)
O2 W1 O3 W2 . . 133.9(13)
O2 W1 O3 W2 2_665 . 49(2)
O1 W1 O3 W2 . . -125.9(13)
O15 C1 C2 N1 . . 177.7(13)
O15 C1 C2 C3 . . -5(2)
O10 W3 O11 W1 . 3_565 -127.4(13)
C10 C9 C8 C7 . . 0(3)
C10 C9 C11 C12 . . -1(3)
C10 C6 C5 C4 . . -179.3(15)
C10 C6 C5 C7 . . 0(2)
O13 W4 O12 W3 . . 172.8(6)
O13 W4 O14 W4 . 3_565 -128.6(14)
C9 C10 C6 N1 . . 179.9(14)
C9 C10 C6 C5 . . 1(2)
C9 C10 N2 Dy1 . . 179.4(12)
C9 C10 N2 C13 . . -1(2)
C9 C8 C7 C5 . . 0(3)
O16 C1 C2 N1 . . -3.0(19)
O16 C1 C2 C3 . . 174.5(15)
N1 C6 C5 C4 . . 2(2)
N1 C6 C5 C7 . . -179.3(15)
N1 C2 C3 C4 . . 0(3)
O9 W4 O12 W3 . . -1.3(5)
O9 W4 O14 W4 . 3_565 56.5(13)
O9 W2 O8 W4 . . -0.3(5)
O9 W2 O5 W3 . 2_665 56.7(13)
O9 W3 O11 W1 . 3_565 56.8(13)
O9 Si1 O9 W4 2_665 . -62.8(6)
O9 Si1 O9 W4 3_565 . 56.4(7)
O9 Si1 O9 W2 3_565 . 177.8(4)
O9 Si1 O9 W2 2_665 . 58.5(10)
O9 Si1 O9 W3 2_665 . 177.8(4)
O9 Si1 O9 W3 3_565 . -62.9(10)
O9 Si1 O4 W1 . 2_665 178.1(3)
O9 Si1 O4 W1 2_665 . -61.9(3)
O9 Si1 O4 W1 3_565 . 178.1(3)
O9 Si1 O4 W1 . . 58.1(3)
O9 Si1 O4 W1 2_665 3_565 178.1(3)
O9 Si1 O4 W1 3_565 3_565 58.1(3)
O9 Si1 O4 W1 . 3_565 -61.9(3)
O9 Si1 O4 W1 3_565 2_665 -61.9(3)
O9 Si1 O4 W1 2_665 2_665 58.1(3)
C1 C2 C3 C4 . . -177.1(15)
C4 C5 C7 C8 . . 178.6(19)
C6 C10 C9 C8 . . -1(2)
C6 C10 C9 C11 . . -178.3(16)
C6 C10 N2 Dy1 . . -1.1(19)
C6 C10 N2 C13 . . 178.4(14)
C6 N1 C2 C1 . . 178.0(12)
C6 N1 C2 C3 . . 0(2)
C6 C5 C7 C8 . . 0(3)
C2 N1 C6 C10 . . 179.7(13)
C2 N1 C6 C5 . . -1(2)
C8 C9 C11 C12 . . -178(2)
C12 C13 N2 Dy1 . . -179.8(13)
C12 C13 N2 C10 . . 1(2)
C12 C13 C14 O17 . . 179.3(18)
C12 C13 C14 O18 . . -2(3)
C13 C12 C11 C9 . . 0(3)
C3 C4 C5 C6 . . -1(3)
C3 C4 C5 C7 . . -180.0(18)
N2 C10 C9 C8 . . 178.6(16)
N2 C10 C9 C11 . . 1(3)
N2 C10 C6 N1 . . 0(2)
N2 C10 C6 C5 . . -178.5(15)
N2 C13 C14 O17 . . -1(3)
N2 C13 C14 O18 . . 178(2)
C5 C4 C3 C2 . . 0(3)
C11 C9 C8 C7 . . 177.5(19)
C11 C12 C13 N2 . . 0(3)
C11 C12 C13 C14 . . 179.6(19)
C14 C13 N2 Dy1 . . 0(2)
C14 C13 N2 C10 . . -179.3(15)
O4 W1 O3 W2 . . 59.7(12)
O4 Si1 O9 W4 . . 176.8(4)
O4 Si1 O9 W2 . . -61.9(6)
O4 Si1 O9 W3 . . 57.4(6)
O14 W4 O12 W3 . . -86.1(7)
O14 W4 O12 W3 2_665 . -1.2(15)
O14 W4 O13 Dy1 2_665 . -127.2(15)
O14 W4 O13 Dy1 . . -39.4(16)
O14 W4 O14 W4 2_665 3_565 -26.6(16)
O5 W2 O8 W4 . . -84.9(6)
O5 W3 O11 W1 3_565 3_565 -26.5(13)
